data_1544205
loop_
_publ_author_name
'Serra, Jordi'
'Parella, Teodor'
'Ribas, Xavi'

_publ_section_title
;
 Au(iii)-aryl intermediates in oxidant-free C--N and C--O cross-coupling
 catalysis
;
_journal_issue 2
_journal_name_full 'Chem. Sci.'
_journal_page_first 946
_journal_paper_doi 10.1039/C6SC03699F
_journal_volume 8
_journal_year 2017
_chemical_absolute_configuration unk
_chemical_formula_sum 'C17 H13 N3 O2'
_chemical_formula_weight 291.30
_chemical_name_systematic
;
 ?
;
_space_group_crystal_system orthorhombic
_space_group_IT_number 29
_space_group_name_Hall 'P 2c -2ac'
_space_group_name_H-M_alt 'P c a 21'
_symmetry_space_group_name_Hall 'P 2c -2ac'
_symmetry_space_group_name_H-M 'P c a 21'
_atom_sites_solution_hydrogens difmap
_audit_creation_method SHELXL-2013
_audit_update_record
;
2016-07-02 deposited with the CCDC.
2016-09-23 downloaded from the CCDC.
;
_cell_angle_alpha 90
_cell_angle_beta 90
_cell_angle_gamma 90
_cell_formula_units_Z 4
_cell_length_a 13.283(2)
_cell_length_b 13.585(2)
_cell_length_c 7.6811(13)
_cell_measurement_reflns_used 7819
_cell_measurement_temperature 100(2)
_cell_measurement_theta_max 28.22
_cell_measurement_theta_min 3.00
_cell_volume 1386.1(4)
_computing_cell_refinement 'Bruker SMART'
_computing_data_collection 'Bruker SMART'
_computing_data_reduction 'Bruker SAINT'
_computing_molecular_graphics 'Bruker SHELXTL'
_computing_publication_material 'Bruker SHELXTL'
_computing_structure_refinement 'SHELXL-2013 (Sheldrick, 2013)'
_computing_structure_solution 'Bruker SHELXTL'
_diffrn_ambient_temperature 100(2)
_diffrn_measured_fraction_theta_full 0.999
_diffrn_measured_fraction_theta_max 0.995
_diffrn_measurement_device_type 'CCD area detector'
_diffrn_measurement_method 'phi and omega scans'
_diffrn_radiation_monochromator graphite
_diffrn_radiation_source 'sealed tube'
_diffrn_radiation_type MoK\a
_diffrn_radiation_wavelength 0.71073
_diffrn_reflns_av_R_equivalents 0.0312
_diffrn_reflns_av_unetI/netI 0.0230
_diffrn_reflns_Laue_measured_fraction_full 0.999
_diffrn_reflns_Laue_measured_fraction_max 0.995
_diffrn_reflns_limit_h_max 17
_diffrn_reflns_limit_h_min -17
_diffrn_reflns_limit_k_max 17
_diffrn_reflns_limit_k_min -17
_diffrn_reflns_limit_l_max 10
_diffrn_reflns_limit_l_min -10
_diffrn_reflns_number 20282
_diffrn_reflns_point_group_measured_fraction_full 0.999
_diffrn_reflns_point_group_measured_fraction_max 0.993
_diffrn_reflns_theta_full 25.242
_diffrn_reflns_theta_max 28.317
_diffrn_reflns_theta_min 2.144
_exptl_absorpt_coefficient_mu 0.094
_exptl_absorpt_correction_T_max 1.0
_exptl_absorpt_correction_T_min 0.834036
_exptl_absorpt_correction_type empirical
_exptl_absorpt_process_details 'SADABS v2.10 BRUKER 2001'
_exptl_crystal_colour yellow
_exptl_crystal_density_diffrn 1.396
_exptl_crystal_description prism
_exptl_crystal_F_000 608
_exptl_crystal_size_max 0.28
_exptl_crystal_size_mid 0.18
_exptl_crystal_size_min 0.15
_refine_diff_density_max 0.269
_refine_diff_density_min -0.141
_refine_diff_density_rms 0.040
_refine_ls_abs_structure_details
;
 Flack x determined using 1413 quotients [(I+)-(I-)]/[(I+)+(I-)]
 (Parsons and Flack (2004), Acta Cryst. A60, s61).
;
_refine_ls_extinction_method none
_refine_ls_goodness_of_fit_ref 1.091
_refine_ls_hydrogen_treatment refall
_refine_ls_matrix_type full
_refine_ls_number_parameters 251
_refine_ls_number_reflns 3428
_refine_ls_number_restraints 1
_refine_ls_restrained_S_all 1.090
_refine_ls_R_factor_all 0.0417
_refine_ls_R_factor_gt 0.0380
_refine_ls_shift/su_max 0.000
_refine_ls_shift/su_mean 0.000
_refine_ls_structure_factor_coef Fsqd
_refine_ls_weighting_details 'w=1/[\s^2^(Fo^2^)+(0.0403P)^2^+0.3454P] where P=(Fo^2^+2Fc^2^)/3'
_refine_ls_weighting_scheme calc
_refine_ls_wR_factor_gt 0.0873
_refine_ls_wR_factor_ref 0.0897
_reflns_Friedel_coverage 0.855
_reflns_Friedel_fraction_full 1.000
_reflns_Friedel_fraction_max 0.991
_reflns_number_gt 3239
_reflns_number_total 3428
_reflns_threshold_expression 'I > 2\s(I)'
_cod_data_source_file c6sc03699f2.cif
_cod_data_source_block jspl3p147
_cod_depositor_comments 'Adding full bibliography for 1544205--1544207.cif.'
_cod_original_cell_volume 1386.0(4)
_cod_database_code 1544205
_shelx_space_group_comment
;
The symmetry employed for this shelxl refinement is uniquely defined
by the following loop, which should always be used as a source of
symmetry information in preference to the above space-group names.
They are only intended as comments.
;
_shelxl_version_number 2013-3

loop_
_space_group_symop_operation_xyz
'x, y, z'
'-x, -y, z+1/2'
'x+1/2, -y, z'
'-x+1/2, y, z+1/2'

loop_
_atom_site_label
_atom_site_type_symbol
_atom_site_fract_x
_atom_site_fract_y
_atom_site_fract_z
_atom_site_U_iso_or_equiv
_atom_site_adp_type
_atom_site_occupancy
_atom_site_site_symmetry_order
_atom_site_calc_flag
N1 N -0.04110(14) 0.56041(15) 0.4436(3) 0.0290(4) Uani 1 1 d
C1 C 0.05035(15) 0.61812(17) 0.4382(3) 0.0233(4) Uani 1 1 d
O1 O -0.04527(13) 0.48859(13) 0.5414(3) 0.0413(5) Uani 1 1 d
N2 N 0.31616(14) 0.77864(13) 0.4237(3) 0.0219(4) Uani 1 1 d
H2A H 0.3676(19) 0.7449(18) 0.446(3) 0.016(6) Uiso 1 1 d
O2 O -0.11234(12) 0.58606(13) 0.3507(3) 0.0344(4) Uani 1 1 d
C2 C 0.05276(16) 0.70420(16) 0.3408(3) 0.0246(4) Uani 1 1 d
H2B H -0.008(2) 0.723(2) 0.274(4) 0.036(7) Uiso 1 1 d
N3 N 0.51931(14) 0.75287(14) 0.4044(3) 0.0268(4) Uani 1 1 d
C3 C 0.13881(16) 0.76046(16) 0.3384(3) 0.0228(4) Uani 1 1 d
H3B H 0.143(2) 0.822(2) 0.272(4) 0.034(7) Uiso 1 1 d
C4 C 0.22553(15) 0.72985(15) 0.4284(3) 0.0197(4) Uani 1 1 d
C5 C 0.22124(15) 0.64081(15) 0.5233(3) 0.0213(4) Uani 1 1 d
H5A H 0.2817(19) 0.6172(19) 0.577(4) 0.023(6) Uiso 1 1 d
C6 C 0.13472(16) 0.58620(16) 0.5304(3) 0.0236(4) Uani 1 1 d
H6A H 0.1308(19) 0.5281(19) 0.596(3) 0.020(6) Uiso 1 1 d
C7 C 0.33686(16) 0.87275(15) 0.3589(3) 0.0222(4) Uani 1 1 d
C8 C 0.26604(19) 0.94839(17) 0.3752(3) 0.0282(5) Uani 1 1 d
H8A H 0.2038(19) 0.9362(19) 0.443(4) 0.025(6) Uiso 1 1 d
C9 C 0.2853(2) 1.04106(18) 0.3080(3) 0.0352(6) Uani 1 1 d
H9A H 0.238(2) 1.0940(19) 0.323(4) 0.031(7) Uiso 1 1 d
C10 C 0.3758(2) 1.06033(19) 0.2252(3) 0.0373(6) Uani 1 1 d
H10A H 0.390(3) 1.126(3) 0.183(5) 0.062(11) Uiso 1 1 d
C11 C 0.4479(2) 0.98746(18) 0.2155(3) 0.0320(6) Uani 1 1 d
H11A H 0.512(2) 0.999(3) 0.164(4) 0.028(7) Uiso 1 1 d
C12 C 0.43145(17) 0.89264(16) 0.2824(3) 0.0228(4) Uani 1 1 d
C13 C 0.51273(17) 0.81811(17) 0.2727(3) 0.0243(5) Uani 1 1 d
C14 C 0.59296(18) 0.68592(19) 0.3987(4) 0.0342(5) Uani 1 1 d
H14A H 0.595(2) 0.643(2) 0.495(4) 0.029(7) Uiso 1 1 d
C15 C 0.66287(18) 0.6808(2) 0.2652(4) 0.0406(7) Uani 1 1 d
H15A H 0.710(2) 0.631(2) 0.268(4) 0.035(8) Uiso 1 1 d
C16 C 0.6557(2) 0.7483(2) 0.1310(4) 0.0403(7) Uani 1 1 d
H16A H 0.699(2) 0.747(2) 0.043(5) 0.038(8) Uiso 1 1 d
C17 C 0.58061(18) 0.8171(2) 0.1337(3) 0.0337(6) Uani 1 1 d
H17A H 0.576(2) 0.866(2) 0.043(5) 0.042(8) Uiso 1 1 d

loop_
_atom_site_aniso_label
_atom_site_aniso_U_11
_atom_site_aniso_U_22
_atom_site_aniso_U_33
_atom_site_aniso_U_23
_atom_site_aniso_U_13
_atom_site_aniso_U_12
N1 0.0196(9) 0.0290(10) 0.0385(11) -0.0092(9) -0.0004(8) 0.0011(7)
C1 0.0187(9) 0.0247(10) 0.0264(10) -0.0056(9) 0.0000(8) 0.0008(8)
O1 0.0261(8) 0.0309(10) 0.0668(13) 0.0082(9) -0.0035(9) -0.0057(7)
N2 0.0210(8) 0.0224(8) 0.0223(8) 0.0041(7) -0.0001(7) 0.0020(7)
O2 0.0203(7) 0.0400(9) 0.0427(9) -0.0111(9) -0.0064(7) 0.0032(7)
C2 0.0214(9) 0.0285(11) 0.0240(10) -0.0042(9) -0.0047(9) 0.0077(8)
N3 0.0230(8) 0.0270(9) 0.0303(10) -0.0004(8) 0.0000(8) -0.0020(7)
C3 0.0268(10) 0.0236(10) 0.0180(9) 0.0007(8) -0.0001(9) 0.0049(8)
C4 0.0211(9) 0.0216(9) 0.0164(8) -0.0027(8) 0.0026(8) 0.0025(8)
C5 0.0206(9) 0.0215(10) 0.0219(9) -0.0014(8) -0.0023(9) 0.0034(8)
C6 0.0243(10) 0.0206(10) 0.0258(10) -0.0008(9) -0.0006(9) 0.0005(8)
C7 0.0298(10) 0.0218(9) 0.0149(8) -0.0001(8) -0.0019(8) -0.0006(8)
C8 0.0343(12) 0.0273(11) 0.0230(11) -0.0036(9) -0.0059(10) 0.0022(9)
C9 0.0512(15) 0.0224(11) 0.0322(13) -0.0039(9) -0.0159(11) 0.0046(11)
C10 0.0605(17) 0.0215(11) 0.0300(12) 0.0047(10) -0.0175(12) -0.0079(12)
C11 0.0437(14) 0.0323(13) 0.0200(10) 0.0021(9) -0.0047(10) -0.0169(11)
C12 0.0299(11) 0.0242(10) 0.0142(9) -0.0009(8) -0.0030(8) -0.0063(9)
C13 0.0232(10) 0.0282(11) 0.0215(10) -0.0052(9) -0.0008(8) -0.0096(9)
C14 0.0249(11) 0.0341(13) 0.0435(14) -0.0069(11) -0.0062(10) 0.0003(10)
C15 0.0187(10) 0.0458(16) 0.0574(18) -0.0262(14) -0.0046(12) 0.0009(11)
C16 0.0247(11) 0.0606(19) 0.0357(13) -0.0231(13) 0.0067(11) -0.0110(12)
C17 0.0275(12) 0.0498(16) 0.0239(10) -0.0078(11) 0.0031(10) -0.0151(11)

loop_
_atom_type_symbol
_atom_type_description
_atom_type_scat_dispersion_real
_atom_type_scat_dispersion_imag
_atom_type_scat_source
C C 0.0033 0.0016 'International Tables Vol C Tables 4.2.6.8 and 6.1.1.4'
H H 0.0000 0.0000 'International Tables Vol C Tables 4.2.6.8 and 6.1.1.4'
N N 0.0061 0.0033 'International Tables Vol C Tables 4.2.6.8 and 6.1.1.4'
O O 0.0106 0.0060 'International Tables Vol C Tables 4.2.6.8 and 6.1.1.4'

loop_
_geom_angle_atom_site_label_1
_geom_angle_atom_site_label_2
_geom_angle_atom_site_label_3
_geom_angle
O1 N1 O2 122.7(2)
O1 N1 C1 118.96(19)
O2 N1 C1 118.3(2)
C2 C1 C6 121.1(2)
C2 C1 N1 119.41(19)
C6 C1 N1 119.5(2)
C4 N2 C7 128.46(18)
C4 N2 H2A 116.3(16)
C7 N2 H2A 114.3(17)
C3 C2 C1 119.6(2)
C3 C2 H2B 121.7(17)
C1 C2 H2B 118.6(17)
C14 N3 C13 118.1(2)
C2 C3 C4 120.7(2)
C2 C3 H3B 121.8(17)
C4 C3 H3B 117.6(17)
N2 C4 C3 124.18(19)
N2 C4 C5 117.47(18)
C3 C4 C5 118.27(19)
C6 C5 C4 121.2(2)
C6 C5 H5A 120.3(15)
C4 C5 H5A 118.4(15)
C5 C6 C1 119.1(2)
C5 C6 H6A 121.6(16)
C1 C6 H6A 119.3(16)
C8 C7 N2 120.5(2)
C8 C7 C12 119.6(2)
N2 C7 C12 119.83(19)
C9 C8 C7 120.7(2)
C9 C8 H8A 120.2(15)
C7 C8 H8A 119.0(15)
C10 C9 C8 120.3(2)
C10 C9 H9A 118.8(16)
C8 C9 H9A 120.9(17)
C11 C10 C9 119.5(2)
C11 C10 H10A 120(2)
C9 C10 H10A 120(2)
C10 C11 C12 122.0(2)
C10 C11 H11A 122(2)
C12 C11 H11A 116(2)
C11 C12 C7 117.8(2)
C11 C12 C13 119.7(2)
C7 C12 C13 122.53(19)
N3 C13 C17 121.7(2)
N3 C13 C12 117.33(19)
C17 C13 C12 121.0(2)
N3 C14 C15 123.3(3)
N3 C14 H14A 114.8(17)
C15 C14 H14A 121.9(17)
C16 C15 C14 118.2(3)
C16 C15 H15A 123(2)
C14 C15 H15A 118(2)
C17 C16 C15 119.5(3)
C17 C16 H16A 120.2(19)
C15 C16 H16A 120.3(19)
C16 C17 C13 119.3(3)
C16 C17 H17A 120.3(19)
C13 C17 H17A 120.4(19)

loop_
_geom_bond_atom_site_label_1
_geom_bond_atom_site_label_2
_geom_bond_distance
N1 O1 1.233(3)
N1 O2 1.235(3)
N1 C1 1.446(3)
C1 C2 1.389(3)
C1 C6 1.395(3)
N2 C4 1.375(3)
N2 C7 1.399(3)
N2 H2A 0.84(3)
C2 C3 1.375(3)
C2 H2B 0.99(3)
N3 C14 1.336(3)
N3 C13 1.347(3)
C3 C4 1.406(3)
C3 H3B 0.98(3)
C4 C5 1.414(3)
C5 C6 1.369(3)
C5 H5A 0.96(3)
C6 H6A 0.94(3)
C7 C8 1.399(3)
C7 C12 1.413(3)
C8 C9 1.384(3)
C8 H8A 0.99(3)
C9 C10 1.384(4)
C9 H9A 0.96(3)
C10 C11 1.380(4)
C10 H10A 0.96(4)
C11 C12 1.404(3)
C11 H11A 0.96(3)
C12 C13 1.482(3)
C13 C17 1.398(3)
C14 C15 1.385(4)
C14 H14A 0.94(3)
C15 C16 1.383(5)
C15 H15A 0.91(3)
C16 C17 1.367(4)
C16 H16A 0.89(3)
C17 H17A 0.96(3)

loop_
_geom_torsion_atom_site_label_1
_geom_torsion_atom_site_label_2
_geom_torsion_atom_site_label_3
_geom_torsion_atom_site_label_4
_geom_torsion
O1 N1 C1 C2 -174.2(2)
O2 N1 C1 C2 5.1(3)
O1 N1 C1 C6 6.1(3)
O2 N1 C1 C6 -174.6(2)
C6 C1 C2 C3 -1.7(3)
N1 C1 C2 C3 178.6(2)
C1 C2 C3 C4 2.4(3)
C7 N2 C4 C3 12.1(3)
C7 N2 C4 C5 -171.1(2)
C2 C3 C4 N2 175.8(2)
C2 C3 C4 C5 -1.0(3)
N2 C4 C5 C6 -178.1(2)
C3 C4 C5 C6 -1.0(3)
C4 C5 C6 C1 1.7(3)
C2 C1 C6 C5 -0.3(3)
N1 C1 C6 C5 179.4(2)
C4 N2 C7 C8 35.0(3)
C4 N2 C7 C12 -147.4(2)
N2 C7 C8 C9 -178.6(2)
C12 C7 C8 C9 3.8(3)
C7 C8 C9 C10 -0.7(3)
C8 C9 C10 C11 -2.3(4)
C9 C10 C11 C12 2.1(4)
C10 C11 C12 C7 1.0(3)
C10 C11 C12 C13 -178.3(2)
C8 C7 C12 C11 -3.9(3)
N2 C7 C12 C11 178.54(19)
C8 C7 C12 C13 175.4(2)
N2 C7 C12 C13 -2.2(3)
C14 N3 C13 C17 -0.3(3)
C14 N3 C13 C12 -179.20(19)
C11 C12 C13 N3 146.10(19)
C7 C12 C13 N3 -33.1(3)
C11 C12 C13 C17 -32.8(3)
C7 C12 C13 C17 147.9(2)
C13 N3 C14 C15 0.4(3)
N3 C14 C15 C16 -0.2(4)
C14 C15 C16 C17 -0.2(4)
C15 C16 C17 C13 0.3(4)
N3 C13 C17 C16 -0.1(3)
C12 C13 C17 C16 178.8(2)
